data_4123399
loop_
_publ_author_name
'Gan, Quan'
'Ronson, Tanya K.'
'Vosburg, David A.'
'Thoburn, John D.'
'Nitschke, Jonathan R.'

_publ_section_title
;
 Cooperative loading and release behavior of a metal-organic receptor.
;
_journal_issue 5
_journal_name_full 'Journal of the American Chemical Society'
_journal_page_first 1770
_journal_page_last 1773
_journal_paper_doi 10.1021/ja5120437
_journal_volume 137
_journal_year 2015
_chemical_formula_moiety 'C171 H114 Cd4 Co2 F21 N16 O21 S7, (C F3 S O3), 2(C2 H3 N)'
_chemical_formula_sum 'C174 H120 Cd4 Co2 F24 N18 O24 S8'
_chemical_formula_weight 4126.81
_chemical_name_systematic
;
 ?
;
_space_group_crystal_system monoclinic
_space_group_IT_number 15
_space_group_name_Hall '-C 2yc'
_space_group_name_H-M_alt 'C 1 2/c 1'
_symmetry_space_group_name_Hall '-C 2yc'
_symmetry_space_group_name_H-M 'C 1 2/c 1'
_atom_sites_solution_hydrogens geom
_audit_creation_method SHELXL-2013
_cell_angle_alpha 90
_cell_angle_beta 126.262(2)
_cell_angle_gamma 90
_cell_formula_units_Z 4
_cell_length_a 39.8380(19)
_cell_length_b 18.8938(8)
_cell_length_c 33.2330(16)
_cell_measurement_reflns_used 9895
_cell_measurement_temperature 100(2)
_cell_measurement_theta_max 40.527
_cell_measurement_theta_min 4.827
_cell_volume 20169.5(17)
_computing_cell_refinement
;
CrystalClear-SM Expert 2.0 r5 (Rigaku, 2010)
;
_computing_data_collection
;
CrystalClear-SM Expert 2.0 r5 (Rigaku, 2010)
;
_computing_data_reduction
;
CrystalClear-SM Expert 2.0 r5 (Rigaku, 2010)
;
_computing_structure_refinement 'SHELXL-2013 (Sheldrick, 2013)'
_computing_structure_solution 'SUPERFLIP (Palatinus & Chapuis, 2007)'
_diffrn_ambient_temperature 100(2)
_diffrn_detector_area_resol_mean 0
_diffrn_measured_fraction_theta_full 0.997
_diffrn_measured_fraction_theta_max 0.997
_diffrn_measurement_device_type 'Rigaku Saturn 724+ detector on Crystal Logic diffractometer'
_diffrn_measurement_method '\w  scans'
_diffrn_radiation_monochromator 'silicon double crystal'
_diffrn_radiation_source 'Diamond beamline I19'
_diffrn_radiation_type synchrotron
_diffrn_radiation_wavelength 0.6889
_diffrn_reflns_av_R_equivalents 0.0819
_diffrn_reflns_av_unetI/netI 0.0422
_diffrn_reflns_Laue_measured_fraction_full 0.997
_diffrn_reflns_Laue_measured_fraction_max 0.997
_diffrn_reflns_limit_h_max 39
_diffrn_reflns_limit_h_min -39
_diffrn_reflns_limit_k_max 18
_diffrn_reflns_limit_k_min -17
_diffrn_reflns_limit_l_max 33
_diffrn_reflns_limit_l_min -33
_diffrn_reflns_number 99835
_diffrn_reflns_point_group_measured_fraction_full 0.997
_diffrn_reflns_point_group_measured_fraction_max 0.997
_diffrn_reflns_theta_full 20.150
_diffrn_reflns_theta_max 20.148
_diffrn_reflns_theta_min 2.090
_exptl_absorpt_coefficient_mu 0.704
_exptl_absorpt_correction_T_max 0.7445
_exptl_absorpt_correction_T_min 0.5745
_exptl_absorpt_correction_type multi-scan
_exptl_absorpt_process_details SADABS
_exptl_crystal_colour 'pale yellow'
_exptl_crystal_density_diffrn 1.359
_exptl_crystal_description block
_exptl_crystal_F_000 8288
_exptl_crystal_size_max 0.010
_exptl_crystal_size_mid 0.010
_exptl_crystal_size_min 0.010
_refine_diff_density_max 2.882
_refine_diff_density_min -1.587
_refine_diff_density_rms 0.152
_refine_ls_extinction_method none
_refine_ls_goodness_of_fit_ref 1.182
_refine_ls_hydrogen_treatment constr
_refine_ls_matrix_type full
_refine_ls_number_parameters 1087
_refine_ls_number_reflns 10535
_refine_ls_number_restraints 1716
_refine_ls_restrained_S_all 1.242
_refine_ls_R_factor_all 0.1504
_refine_ls_R_factor_gt 0.1301
_refine_ls_shift/su_max 0.001
_refine_ls_shift/su_mean 0.000
_refine_ls_structure_factor_coef Fsqd
_refine_ls_weighting_details
;
 w=1/[\s^2^(Fo^2^)+(0.2000P)^2^+220.0000P]
 where P=(Fo^2^+2Fc^2^)/3
;
_refine_ls_weighting_scheme calc
_refine_ls_wR_factor_gt 0.3459
_refine_ls_wR_factor_ref 0.3659
_reflns_Friedel_coverage 0.000
_reflns_number_gt 7729
_reflns_number_total 10535
_reflns_threshold_expression 'I > 2\s(I)'
_cod_data_source_file ja5120437_si_003.cif
_cod_data_source_block gf7_sq_d
_cod_depositor_comments 'Adding full bibliography for 4123396--4123399.cif.'
_cod_original_cell_volume 20169.4(17)
_cod_database_code 4123399
_shelx_space_group_comment
;
The symmetry employed for this shelxl refinement is uniquely defined
by the following loop, which should always be used as a source of
symmetry information in preference to the above space-group names.
They are only intended as comments.
;
_shelx_estimated_absorpt_t_min 0.993
_shelx_estimated_absorpt_t_max 0.993
_shelxl_version_number 2013-2

loop_
_space_group_symop_operation_xyz
'x, y, z'
'-x, y, -z+1/2'
'x+1/2, y+1/2, z'
'-x+1/2, y+1/2, -z+1/2'
'-x, -y, -z'
'x, -y, z-1/2'
'-x+1/2, -y+1/2, -z'
'x+1/2, -y+1/2, z-1/2'

loop_
_atom_site_label
_atom_site_type_symbol
_atom_site_fract_x
_atom_site_fract_y
_atom_site_fract_z
_atom_site_U_iso_or_equiv
_atom_site_adp_type
_atom_site_occupancy
_atom_site_site_symmetry_order
_atom_site_calc_flag
_atom_site_refinement_flags_posn
_atom_site_refinement_flags_adp
_atom_site_refinement_flags_occupancy
_atom_site_disorder_assembly
_atom_site_disorder_group
Co1 Co 0.50647(8) -0.06267(11) 0.62326(8) 0.1140(10) Uani 1 1 d . . . . .
Cd1 Cd 0.61323(3) 0.56303(5) 0.68032(4) 0.0801(5) Uani 1 1 d . . . . .
Cd2 Cd 0.21854(4) 0.19442(8) 0.40917(5) 0.1108(6) Uani 1 1 d . . . . .
N2 N 0.1972(5) 0.0816(8) 0.4198(6) 0.109(4) Uani 1 1 d . U . . .
N3 N 0.6109(4) 0.4459(5) 0.7034(4) 0.070(3) Uani 1 1 d . U . . .
N4 N 0.6794(3) 0.5150(6) 0.7209(4) 0.069(3) Uani 1 1 d . U . . .
N5 N 0.7444(3) -0.1781(7) 0.6217(4) 0.080(3) Uani 1 1 d . U . . .
N6 N 0.7674(4) -0.3056(7) 0.6101(5) 0.094(3) Uani 1 1 d . U . . .
N7 N 0.4239(4) -0.5050(6) 0.3980(4) 0.082(3) Uani 1 1 d . U . . .
N8 N 0.4549(4) -0.5985(6) 0.3655(4) 0.089(3) Uani 1 1 d . U . . .
N1 N 0.1496(3) 0.1829(7) 0.3468(4) 0.119(4) Uani 1 1 d G U . . .
C1 C 0.1256(4) 0.2350(6) 0.3115(5) 0.133(6) Uani 1 1 d G U . . .
H1 H 0.1385 0.2760 0.3099 0.159 Uiso 1 1 calc R U . . .
C2 C 0.0826(4) 0.2270(8) 0.2787(4) 0.132(5) Uani 1 1 d G U . . .
H2 H 0.0662 0.2626 0.2546 0.158 Uiso 1 1 calc R U . . .
C3 C 0.0637(3) 0.1670(9) 0.2811(4) 0.137(6) Uani 1 1 d G U . . .
H3 H 0.0344 0.1615 0.2587 0.164 Uiso 1 1 calc R U . . .
C4 C 0.0878(4) 0.1149(7) 0.3164(5) 0.131(5) Uani 1 1 d G U . . .
H4 H 0.0749 0.0738 0.3181 0.157 Uiso 1 1 calc R U . . .
C5 C 0.1307(4) 0.1228(6) 0.3492(4) 0.113(4) Uani 1 1 d G U . . .
C6 C 0.1566(6) 0.0751(12) 0.3856(7) 0.115(5) Uani 1 1 d . U . . .
H6 H 0.1442 0.0327 0.3863 0.138 Uiso 1 1 calc R U . . .
C7 C 0.2219(6) 0.0335(11) 0.4570(8) 0.112(5) Uani 1 1 d . U . . .
C8 C 0.2089(7) -0.0086(12) 0.4778(8) 0.125(5) Uani 1 1 d . U . . .
H8 H 0.1809 -0.0050 0.4671 0.150 Uiso 1 1 calc R U . . .
C9 C 0.2347(7) -0.0562(11) 0.5138(8) 0.123(5) Uani 1 1 d . U . . .
H9 H 0.2250 -0.0844 0.5288 0.147 Uiso 1 1 calc R U . . .
C10 C 0.2748(7) -0.0634(10) 0.5286(8) 0.119(5) Uani 1 1 d . U . . .
H10 H 0.2921 -0.0997 0.5514 0.142 Uiso 1 1 calc R U . . .
C11 C 0.2905(6) -0.0168(9) 0.5098(7) 0.103(4) Uani 1 1 d . U . . .
C12 C 0.2629(6) 0.0309(9) 0.4742(6) 0.099(4) Uani 1 1 d . U . . .
H12 H 0.2724 0.0631 0.4609 0.119 Uiso 1 1 calc R U . . .
C13 C 0.3343(6) -0.0189(9) 0.5268(6) 0.099(4) Uani 1 1 d . U . . .
C14 C 0.3581(6) -0.0835(9) 0.5407(7) 0.109(5) Uani 1 1 d . U . . .
H14 H 0.3461 -0.1266 0.5413 0.131 Uiso 1 1 calc R U . . .
C15 C 0.3936(6) -0.0841(9) 0.5518(6) 0.100(4) Uani 1 1 d . U . . .
H15 H 0.4084 -0.1275 0.5623 0.120 Uiso 1 1 calc R U . . .
C16 C 0.4141(5) -0.0217(8) 0.5496(5) 0.091(4) Uani 1 1 d . U . . .
C17 C 0.3926(5) 0.0406(8) 0.5393(6) 0.093(4) Uani 1 1 d . U . . .
H17 H 0.4059 0.0836 0.5414 0.111 Uiso 1 1 calc R U . . .
C18 C 0.3534(5) 0.0435(8) 0.5263(6) 0.093(4) Uani 1 1 d . U . . .
H18 H 0.3389 0.0873 0.5169 0.111 Uiso 1 1 calc R U . . .
C19 C 0.4552(5) -0.0251(8) 0.5604(5) 0.088(3) Uani 1 1 d . U . . .
C20 C 0.4912(5) 0.0242(8) 0.5810(5) 0.092(4) Uani 1 1 d . U . . .
C21 C 0.5126(5) -0.0257(8) 0.5699(5) 0.092(4) Uani 1 1 d . U . . .
C22 C 0.4760(5) -0.0746(8) 0.5501(5) 0.091(4) Uani 1 1 d . U . . .
C23 C 0.4988(4) 0.0987(8) 0.5988(5) 0.083(3) Uani 1 1 d . U . . .
C24 C 0.4844(5) 0.1265(8) 0.6247(5) 0.086(4) Uani 1 1 d . U . . .
H24 H 0.4687 0.0973 0.6313 0.104 Uiso 1 1 calc R U . . .
C25 C 0.4923(4) 0.1952(7) 0.6409(5) 0.080(3) Uani 1 1 d . U . . .
H25 H 0.4821 0.2132 0.6584 0.096 Uiso 1 1 calc R U . . .
C26 C 0.5150(4) 0.2384(7) 0.6321(5) 0.073(3) Uani 1 1 d . U . . .
C27 C 0.5297(4) 0.2113(7) 0.6062(5) 0.078(3) Uani 1 1 d . U . . .
H27 H 0.5456 0.2399 0.5998 0.093 Uiso 1 1 calc R U . . .
C28 C 0.5207(4) 0.1423(8) 0.5903(5) 0.080(3) Uani 1 1 d . U . . .
H28 H 0.5304 0.1242 0.5722 0.096 Uiso 1 1 calc R U . . .
C29 C 0.5255(4) 0.3143(7) 0.6516(5) 0.076(3) Uani 1 1 d . U . . .
C30 C 0.4965(5) 0.3528(8) 0.6523(6) 0.084(4) Uani 1 1 d . U . . .
H30 H 0.4705 0.3319 0.6409 0.101 Uiso 1 1 calc R U . . .
C31 C 0.5048(5) 0.4223(7) 0.6697(6) 0.084(4) Uani 1 1 d . U . . .
H31 H 0.4845 0.4498 0.6692 0.101 Uiso 1 1 calc R U . . .
C32 C 0.5436(5) 0.4500(8) 0.6879(5) 0.079(3) Uani 1 1 d . U . . .
H32 H 0.5501 0.4965 0.7013 0.094 Uiso 1 1 calc R U . . .
C33 C 0.5731(4) 0.4131(7) 0.6874(5) 0.074(3) Uani 1 1 d . U . . .
C34 C 0.5641(4) 0.3423(7) 0.6689(5) 0.071(3) Uani 1 1 d . U . . .
H34 H 0.5839 0.3151 0.6684 0.086 Uiso 1 1 calc R U . . .
C35 C 0.6443(4) 0.4119(7) 0.7201(5) 0.072(3) Uani 1 1 d . U . . .
H35 H 0.6446 0.3624 0.7254 0.086 Uiso 1 1 calc R U . . .
C36 C 0.6822(4) 0.4451(7) 0.7314(5) 0.068(3) Uani 1 1 d . U . . .
C37 C 0.7188(4) 0.4068(8) 0.7517(5) 0.077(3) Uani 1 1 d . U . . .
H37 H 0.7203 0.3581 0.7596 0.092 Uiso 1 1 calc R U . . .
C38 C 0.7527(5) 0.4417(8) 0.7601(5) 0.082(4) Uani 1 1 d . U . . .
H38 H 0.7780 0.4168 0.7738 0.099 Uiso 1 1 calc R U . . .
C39 C 0.7501(5) 0.5119(8) 0.7488(5) 0.080(3) Uani 1 1 d . U . . .
H39 H 0.7729 0.5365 0.7534 0.097 Uiso 1 1 calc R U . . .
C40 C 0.7124(5) 0.5459(8) 0.7302(5) 0.074(3) Uani 1 1 d . U . . .
H40 H 0.7108 0.5953 0.7241 0.089 Uiso 1 1 calc R U . . .
C41 C 0.5520(5) -0.0275(7) 0.5782(5) 0.089(4) Uani 1 1 d . U . . .
C42 C 0.5602(5) -0.0694(7) 0.5500(5) 0.090(4) Uani 1 1 d . U . . .
H42 H 0.5379 -0.0968 0.5238 0.107 Uiso 1 1 calc R U . . .
C43 C 0.5963(5) -0.0736(8) 0.5571(5) 0.089(4) Uani 1 1 d . U . . .
H43 H 0.5997 -0.1034 0.5367 0.107 Uiso 1 1 calc R U . . .
C44 C 0.6306(5) -0.0321(8) 0.5964(5) 0.085(3) Uani 1 1 d . U . . .
C45 C 0.5842(5) 0.0121(8) 0.6162(6) 0.091(4) Uani 1 1 d . U . . .
H45 H 0.5806 0.0386 0.6377 0.109 Uiso 1 1 calc R U . . .
C46 C 0.6216(5) 0.0129(8) 0.6227(6) 0.091(4) Uani 1 1 d . U . . .
H46 H 0.6423 0.0453 0.6460 0.109 Uiso 1 1 calc R U . . .
C47 C 0.6722(5) -0.0378(8) 0.6088(5) 0.086(3) Uani 1 1 d . U . . .
C48 C 0.6877(5) -0.1033(8) 0.6086(5) 0.090(4) Uani 1 1 d . U . . .
H48 H 0.6706 -0.1441 0.5987 0.107 Uiso 1 1 calc R U . . .
C49 C 0.7280(5) -0.1098(8) 0.6227(5) 0.086(4) Uani 1 1 d . U . . .
C50 C 0.7529(5) -0.0498(8) 0.6369(5) 0.090(4) Uani 1 1 d . U . . .
H50 H 0.7809 -0.0539 0.6481 0.109 Uiso 1 1 calc R U . . .
C51 C 0.7362(6) 0.0173(8) 0.6347(6) 0.097(4) Uani 1 1 d . U . . .
H51 H 0.7527 0.0585 0.6426 0.117 Uiso 1 1 calc R U . . .
C52 C 0.6977(5) 0.0234(8) 0.6216(6) 0.093(4) Uani 1 1 d . U . . .
H52 H 0.6870 0.0688 0.6207 0.112 Uiso 1 1 calc R U . . .
C53 C 0.7344(4) -0.2330(8) 0.6335(5) 0.081(4) Uani 1 1 d . U . . .
H53 H 0.7193 -0.2284 0.6472 0.097 Uiso 1 1 calc R U . . .
C54 C 0.7452(5) -0.3033(8) 0.6268(5) 0.083(3) Uani 1 1 d . U . . .
C55 C 0.7332(5) -0.3618(8) 0.6381(6) 0.093(4) Uani 1 1 d . U . . .
H55 H 0.7178 -0.3573 0.6514 0.111 Uiso 1 1 calc R U . . .
C56 C 0.7430(6) -0.4300(10) 0.6304(7) 0.114(5) Uani 1 1 d . U . . .
H56 H 0.7334 -0.4712 0.6371 0.137 Uiso 1 1 calc R U . . .
C57 C 0.7663(6) -0.4350(11) 0.6133(8) 0.119(5) Uani 1 1 d . U . . .
H57 H 0.7743 -0.4801 0.6090 0.142 Uiso 1 1 calc R U . . .
C58 C 0.7788(6) -0.3728(11) 0.6018(7) 0.115(5) Uani 1 1 d . U . . .
H58 H 0.7945 -0.3757 0.5887 0.138 Uiso 1 1 calc R U . . .
C59 C 0.4613(4) -0.1423(7) 0.5223(5) 0.087(4) Uani 1 1 d . U . . .
C60 C 0.4204(5) -0.1469(8) 0.4807(5) 0.091(4) Uani 1 1 d . U . . .
H60 H 0.4032 -0.1060 0.4684 0.110 Uiso 1 1 calc R U . . .
C61 C 0.4045(5) -0.2112(8) 0.4569(5) 0.092(5) Uani 1 1 d . U . . .
H61 H 0.3757 -0.2140 0.4301 0.111 Uiso 1 1 calc R U . . .
C62 C 0.4282(5) -0.2707(8) 0.4699(5) 0.083(4) Uani 1 1 d . U . . .
C63 C 0.4695(4) -0.2654(7) 0.5082(5) 0.079(4) Uani 1 1 d . U . . .
H63 H 0.4867 -0.3060 0.5177 0.095 Uiso 1 1 calc R U . . .
C64 C 0.4871(5) -0.2022(7) 0.5340(5) 0.083(4) Uani 1 1 d . U . . .
H64 H 0.5163 -0.1992 0.5592 0.099 Uiso 1 1 calc R U . . .
C64A C 0.5408(7) -0.0441(12) 0.6970(6) 0.128(6) Uani 1 1 d . U . . .
H64A H 0.5500 0.0015 0.7116 0.153 Uiso 1 1 calc R U . . .
C65 C 0.4091(5) -0.3398(8) 0.4461(5) 0.089(4) Uani 1 1 d . U . . .
C66 C 0.3702(5) -0.3592(9) 0.4377(7) 0.107(5) Uani 1 1 d . U . . .
H66 H 0.3583 -0.3270 0.4479 0.129 Uiso 1 1 calc R U . . .
C67 C 0.3497(6) -0.4216(9) 0.4158(7) 0.105(5) Uani 1 1 d . U . . .
H67 H 0.3237 -0.4321 0.4096 0.126 Uiso 1 1 calc R U . . .
C68 C 0.3690(5) -0.4689(9) 0.4032(6) 0.096(4) Uani 1 1 d . U . . .
H68 H 0.3556 -0.5122 0.3872 0.116 Uiso 1 1 calc R U . . .
C69 C 0.4079(5) -0.4537(7) 0.4136(5) 0.078(3) Uani 1 1 d . U . . .
C70 C 0.4276(5) -0.3886(8) 0.4351(5) 0.082(4) Uani 1 1 d . U . . .
H70 H 0.4539 -0.3787 0.4419 0.099 Uiso 1 1 calc R U . . .
C71 C 0.4639(5) -0.5117(8) 0.4235(5) 0.079(4) Uani 1 1 d . U . . .
H71 H 0.4817 -0.4838 0.4526 0.095 Uiso 1 1 calc R U . . .
C72 C 0.4822(5) -0.5628(8) 0.4076(5) 0.085(4) Uani 1 1 d . U . . .
C73 C 0.5254(5) -0.5693(9) 0.4343(7) 0.100(4) Uani 1 1 d . U . . .
H73 H 0.5439 -0.5413 0.4631 0.120 Uiso 1 1 calc R U . . .
C74 C 0.5402(6) -0.6185(10) 0.4171(7) 0.109(5) Uani 1 1 d . U . . .
H74 H 0.5693 -0.6274 0.4359 0.131 Uiso 1 1 calc R U . . .
C75 C 0.5149(6) -0.6522(10) 0.3757(7) 0.107(5) Uani 1 1 d . U . . .
H75 H 0.5257 -0.6824 0.3630 0.129 Uiso 1 1 calc R U . . .
C76 C 0.4722(5) -0.6448(8) 0.3496(6) 0.094(4) Uani 1 1 d . U . . .
H76 H 0.4542 -0.6719 0.3202 0.113 Uiso 1 1 calc R U . . .
C80 C 0.5335(8) -0.1496(12) 0.6663(8) 0.129(6) Uani 1 1 d . U . . .
H80 H 0.5389 -0.1918 0.6554 0.155 Uiso 1 1 calc R U . . .
C81 C 0.5626(7) -0.0918(12) 0.6863(7) 0.131(5) Uani 1 1 d . U . . .
H81 H 0.5884 -0.0868 0.6911 0.157 Uiso 1 1 calc R U . . .
C82 C 0.5053(8) -0.0753(13) 0.6827(8) 0.134(6) Uani 1 1 d . U . . .
H82 H 0.4848 -0.0545 0.6851 0.161 Uiso 1 1 calc R U . . .
C83 C 0.5024(8) -0.1431(13) 0.6637(8) 0.135(6) Uani 1 1 d . U . . .
H83 H 0.4806 -0.1765 0.6515 0.162 Uiso 1 1 calc R U . . .
S1 S 0.62655(13) 0.7182(2) 0.63781(17) 0.0955(14) Uani 1 1 d . . . . .
C101 C 0.6482(6) 0.7829(10) 0.6885(8) 0.107(5) Uani 1 1 d . U . . .
O1 O 0.6425(3) 0.6514(5) 0.6641(4) 0.094(3) Uani 1 1 d . U . . .
O2 O 0.6444(3) 0.7351(6) 0.6126(4) 0.104(3) Uani 1 1 d . U . . .
O3 O 0.5833(3) 0.7280(6) 0.6108(4) 0.110(4) Uani 1 1 d . . . . .
F1 F 0.6381(4) 0.8481(5) 0.6704(5) 0.144(4) Uani 1 1 d . U . . .
F2 F 0.6361(4) 0.7707(6) 0.7164(4) 0.133(3) Uani 1 1 d . U . . .
F3 F 0.6915(3) 0.7812(5) 0.7150(4) 0.142(4) Uani 1 1 d . U . . .
S3 S 0.30858(13) 0.2560(3) 0.51677(19) 0.108(2) Uani 0.480(8) 1 d DG U P A 1
O8 O 0.3016(3) 0.3257(4) 0.4952(4) 0.119(5) Uiso 0.480(8) 1 d DG U P A 1
O7 O 0.3029(2) 0.2500(5) 0.5557(3) 0.109(3) Uiso 0.480(8) 1 d DG U P A 1
O9 O 0.29259(17) 0.1978(4) 0.4818(2) 0.115(4) Uani 0.480(8) 1 d DG U P A 1
C103 C 0.36558(13) 0.2453(4) 0.5517(2) 0.113(3) Uiso 0.480(8) 1 d DG U P A 1
F9 F 0.37863(19) 0.1826(5) 0.5749(3) 0.143(6) Uiso 0.480(8) 1 d DG U P A 1
F7 F 0.3776(2) 0.2493(6) 0.5217(4) 0.144(6) Uiso 0.480(8) 1 d DG U P A 1
F8 F 0.38660(19) 0.2952(6) 0.5867(3) 0.134(6) Uiso 0.480(8) 1 d DG U P A 1
S3' S 0.30722(13) 0.2310(3) 0.52209(19) 0.104(2) Uani 0.520(8) 1 d DG U P A 2
O8' O 0.28586(18) 0.1890(4) 0.4770(3) 0.119(4) Uani 0.520(8) 1 d DG U P A 2
O7' O 0.28609(19) 0.2950(4) 0.5194(3) 0.116(3) Uiso 0.520(8) 1 d DG U P A 2
O9' O 0.3270(2) 0.1915(5) 0.5681(3) 0.133(5) Uiso 0.520(8) 1 d DG U P A 2
C203 C 0.35229(17) 0.2659(4) 0.5255(2) 0.114(3) Uiso 0.520(8) 1 d DG U P A 2
F9' F 0.3766(2) 0.3071(5) 0.5656(3) 0.139(6) Uiso 0.520(8) 1 d DG U P A 2
F7' F 0.37638(18) 0.2138(6) 0.5283(3) 0.102(5) Uiso 0.520(8) 1 d DG U P A 2
F8' F 0.3403(3) 0.3049(6) 0.4855(3) 0.152(6) Uiso 0.520(8) 1 d DG U P A 2
S2 S 0.6377(2) 0.5861(5) 0.7974(3) 0.179(3) Uani 1 1 d D . . . .
O4 O 0.6173(4) 0.6120(6) 0.7466(4) 0.126(4) Uani 1 1 d D U . . .
O5 O 0.6107(7) 0.5913(14) 0.8176(9) 0.240(10) Uani 1 1 d D U . . .
O6 O 0.6586(6) 0.5197(7) 0.8104(6) 0.181(7) Uani 1 1 d D . . . .
F4 F 0.6571(8) 0.7199(12) 0.8230(10) 0.310(9) Uiso 1 1 d D U . . .
F5 F 0.7058(8) 0.6470(15) 0.8802(9) 0.320(9) Uiso 1 1 d D U . . .
F6 F 0.7000(8) 0.6651(14) 0.8102(10) 0.305(8) Uiso 1 1 d D U . . .
C102 C 0.6801(7) 0.6619(13) 0.8316(9) 0.312(8) Uiso 1 1 d D U . . .
S4 S 0.3226(2) 0.7984(4) 0.2672(3) 0.1130(19) Uani 0.703(6) 1 d D U P B 1
O11 O 0.3220(5) 0.7466(8) 0.2358(6) 0.102(3) Uiso 0.703(6) 1 d D U P B 1
O12 O 0.2889(5) 0.8221(11) 0.2491(7) 0.125(3) Uiso 0.703(6) 1 d D U P B 1
O13 O 0.3521(6) 0.7740(10) 0.3199(6) 0.129(3) Uiso 0.703(6) 1 d D U P B 1
C104 C 0.3596(7) 0.8653(11) 0.2620(9) 0.167(4) Uiso 0.703(6) 1 d D U P B 1
F12 F 0.3649(6) 0.9237(10) 0.2867(7) 0.167(4) Uiso 0.703(6) 1 d D U P B 1
F13 F 0.3959(6) 0.8422(12) 0.2754(8) 0.185(6) Uiso 0.703(6) 1 d D U P B 1
F11 F 0.3384(6) 0.8789(11) 0.2128(7) 0.181(6) Uiso 0.703(6) 1 d D U P B 1
S4' S 0.3248(6) 0.8159(11) 0.3427(6) 0.134(4) Uani 0.297(6) 1 d D U P B 2
O13' O 0.3367(13) 0.7397(16) 0.3332(15) 0.137(4) Uiso 0.297(6) 1 d D U P B 2
O12' O 0.2956(11) 0.808(2) 0.3506(15) 0.144(5) Uiso 0.297(6) 1 d D U P B 2
O11' O 0.3588(11) 0.859(2) 0.3673(14) 0.146(5) Uiso 0.297(6) 1 d D U P B 2
C105 C 0.2911(8) 0.8447(15) 0.2687(9) 0.118(2) Uiso 0.297(6) 1 d D U P B 2
F11' F 0.3158(9) 0.8744(18) 0.2588(12) 0.127(3) Uiso 0.297(6) 1 d D U P B 2
F12' F 0.2681(9) 0.7863(15) 0.2435(10) 0.114(3) Uiso 0.297(6) 1 d D U P B 2
F13' F 0.2620(9) 0.8923(16) 0.2562(11) 0.125(3) Uiso 0.297(6) 1 d D U P B 2
N1S N 0.4583(5) 0.3927(9) 0.5050(6) 0.118(5) Uani 1 1 d . U . . .
C1S C 0.4508(5) 0.3341(11) 0.5038(6) 0.094(5) Uani 1 1 d . U . . .
C2S C 0.4383(5) 0.2635(10) 0.5017(7) 0.120(6) Uani 1 1 d . U . . .
H2S1 H 0.4115 0.2631 0.4967 0.181 Uiso 1 1 calc R U . . .
H2S2 H 0.4592 0.2393 0.5329 0.181 Uiso 1 1 calc R U . . .
H2S3 H 0.4354 0.2391 0.4738 0.181 Uiso 1 1 calc R U . . .

loop_
_atom_site_aniso_label
_atom_site_aniso_U_11
_atom_site_aniso_U_22
_atom_site_aniso_U_33
_atom_site_aniso_U_23
_atom_site_aniso_U_13
_atom_site_aniso_U_12
Co1 0.131(2) 0.0598(14) 0.0619(13) -0.0142(10) 0.0081(13) 0.0285(12)
Cd1 0.0866(8) 0.0437(7) 0.0707(7) -0.0126(5) 0.0250(6) 0.0065(5)
Cd2 0.0694(8) 0.1023(11) 0.1138(11) 0.0109(8) 0.0284(7) 0.0048(7)
N2 0.096(7) 0.112(10) 0.110(9) -0.020(6) 0.056(6) -0.023(7)
N3 0.080(6) 0.050(6) 0.069(6) -0.007(5) 0.038(6) 0.008(5)
N4 0.066(6) 0.052(6) 0.060(6) -0.005(5) 0.022(5) 0.003(5)
N5 0.069(7) 0.072(6) 0.062(6) 0.001(6) 0.019(5) 0.003(5)
N6 0.076(8) 0.089(7) 0.082(8) -0.003(6) 0.028(6) 0.005(6)
N7 0.088(6) 0.050(6) 0.075(7) -0.009(5) 0.030(6) 0.008(6)
N8 0.110(8) 0.043(7) 0.083(7) -0.011(5) 0.041(6) 0.001(6)
N1 0.085(8) 0.160(12) 0.108(10) 0.005(8) 0.056(7) 0.009(7)
C1 0.102(8) 0.170(12) 0.116(11) 0.013(9) 0.059(8) 0.018(9)
C2 0.107(8) 0.177(13) 0.099(10) -0.006(9) 0.054(7) 0.018(9)
C3 0.105(9) 0.192(14) 0.119(11) -0.014(9) 0.069(8) 0.007(8)
C4 0.100(7) 0.175(12) 0.123(11) -0.019(9) 0.069(7) -0.015(8)
C5 0.090(7) 0.154(11) 0.104(9) -0.021(8) 0.063(6) -0.010(7)
C6 0.100(8) 0.142(11) 0.109(10) -0.019(7) 0.066(6) -0.021(8)
C7 0.116(8) 0.090(10) 0.114(10) -0.017(7) 0.059(7) -0.021(8)
C8 0.128(10) 0.110(12) 0.132(11) -0.011(8) 0.074(8) -0.013(8)
C9 0.145(10) 0.093(11) 0.127(11) -0.014(7) 0.079(9) -0.023(9)
C10 0.145(9) 0.091(11) 0.119(10) -0.005(8) 0.078(9) -0.006(8)
C11 0.120(7) 0.062(9) 0.108(9) -0.019(6) 0.057(7) -0.016(6)
C12 0.115(7) 0.072(9) 0.100(9) -0.015(6) 0.057(7) -0.010(7)
C13 0.117(7) 0.061(7) 0.094(9) -0.007(7) 0.049(7) 0.001(6)
C14 0.124(9) 0.059(7) 0.107(10) -0.014(7) 0.049(9) -0.003(7)
C15 0.118(8) 0.056(7) 0.089(9) -0.007(7) 0.041(8) 0.007(7)
C16 0.101(7) 0.058(7) 0.070(8) -0.019(6) 0.027(7) 0.004(5)
C17 0.095(7) 0.052(7) 0.081(8) -0.010(7) 0.026(7) 0.002(6)
C18 0.094(7) 0.057(7) 0.085(9) -0.008(7) 0.029(7) 0.000(6)
C19 0.098(7) 0.053(7) 0.060(7) -0.010(6) 0.018(6) 0.009(5)
C20 0.085(7) 0.058(6) 0.067(7) -0.013(6) 0.008(6) 0.016(5)
C21 0.090(6) 0.052(7) 0.070(8) -0.017(6) 0.012(6) 0.014(5)
C22 0.088(7) 0.065(7) 0.063(7) -0.016(6) 0.013(6) 0.009(5)
C23 0.074(8) 0.059(6) 0.067(8) -0.011(6) 0.015(6) 0.007(5)
C24 0.093(9) 0.060(7) 0.076(8) -0.009(6) 0.033(6) -0.006(6)
C25 0.078(8) 0.061(7) 0.071(8) -0.009(6) 0.027(6) 0.001(6)
C26 0.069(7) 0.051(6) 0.072(7) -0.007(5) 0.027(6) 0.008(5)
C27 0.083(8) 0.061(7) 0.058(7) -0.011(6) 0.024(6) 0.009(6)
C28 0.081(8) 0.066(7) 0.059(7) -0.007(6) 0.023(6) 0.017(6)
C29 0.074(7) 0.054(6) 0.073(7) -0.015(6) 0.028(6) 0.008(5)
C30 0.082(7) 0.066(7) 0.089(8) -0.021(7) 0.041(7) 0.001(6)
C31 0.087(7) 0.054(7) 0.102(9) -0.004(6) 0.051(7) 0.012(6)
C32 0.090(7) 0.061(7) 0.084(8) -0.012(6) 0.050(7) 0.002(6)
C33 0.078(6) 0.049(6) 0.074(7) -0.010(6) 0.034(6) 0.006(5)
C34 0.080(7) 0.049(6) 0.059(7) -0.008(5) 0.027(6) 0.010(5)
C35 0.077(6) 0.048(7) 0.063(7) 0.002(6) 0.027(6) 0.003(5)
C36 0.077(6) 0.051(6) 0.057(7) 0.002(5) 0.031(6) 0.007(5)
C37 0.077(6) 0.060(7) 0.070(7) 0.000(6) 0.030(6) 0.010(5)
C38 0.078(7) 0.075(7) 0.072(8) 0.006(7) 0.033(7) 0.012(6)
C39 0.073(6) 0.082(8) 0.070(7) 0.004(7) 0.034(6) 0.001(6)
C40 0.081(7) 0.053(7) 0.064(7) -0.001(6) 0.029(6) -0.001(5)
C41 0.088(6) 0.049(8) 0.069(7) -0.006(6) 0.013(6) 0.013(6)
C42 0.085(7) 0.054(8) 0.064(7) 0.000(6) 0.008(6) 0.024(6)
C43 0.093(7) 0.057(8) 0.067(7) -0.008(6) 0.020(6) 0.008(7)
C44 0.090(6) 0.053(8) 0.069(7) 0.001(6) 0.023(6) 0.014(5)
C45 0.081(6) 0.067(7) 0.077(7) -0.012(5) 0.020(5) 0.018(6)
C46 0.087(7) 0.056(8) 0.080(8) -0.015(6) 0.022(6) 0.010(6)
C47 0.090(6) 0.057(7) 0.072(8) -0.008(6) 0.026(6) 0.001(5)
C48 0.084(7) 0.054(7) 0.076(8) 0.002(6) 0.017(7) 0.009(6)
C49 0.094(7) 0.060(6) 0.065(7) -0.004(6) 0.026(7) 0.004(6)
C50 0.092(8) 0.074(7) 0.073(8) 0.000(7) 0.032(7) -0.004(6)
C51 0.114(8) 0.060(7) 0.093(9) -0.009(7) 0.048(8) -0.017(7)
C52 0.108(8) 0.053(7) 0.086(9) -0.008(7) 0.040(8) -0.001(6)
C53 0.068(8) 0.065(6) 0.063(7) 0.006(6) 0.014(6) 0.008(6)
C54 0.080(8) 0.074(6) 0.061(7) -0.008(6) 0.022(6) 0.003(6)
C55 0.092(9) 0.071(7) 0.086(9) -0.009(7) 0.037(7) -0.005(7)
C56 0.109(11) 0.079(8) 0.121(11) 0.002(8) 0.049(8) 0.013(8)
C57 0.115(11) 0.089(8) 0.123(11) -0.013(8) 0.055(8) 0.013(8)
C58 0.099(10) 0.104(9) 0.115(11) -0.008(8) 0.049(8) 0.016(8)
C59 0.079(7) 0.057(7) 0.072(7) -0.018(6) 0.015(6) 0.007(5)
C60 0.078(7) 0.069(7) 0.074(8) -0.018(6) 0.016(5) 0.016(6)
C61 0.081(8) 0.071(7) 0.070(8) -0.019(6) 0.015(6) 0.016(6)
C62 0.086(7) 0.064(6) 0.063(7) -0.012(6) 0.023(6) 0.012(5)
C63 0.074(6) 0.053(7) 0.077(8) -0.007(6) 0.027(5) 0.011(5)
C64 0.073(7) 0.062(7) 0.068(7) -0.012(6) 0.017(6) 0.009(5)
C64A 0.146(11) 0.107(10) 0.061(8) -0.005(8) 0.024(8) 0.020(8)
C65 0.089(7) 0.072(7) 0.066(7) -0.024(6) 0.023(6) 0.010(6)
C66 0.093(8) 0.084(9) 0.113(10) -0.035(8) 0.043(8) 0.007(6)
C67 0.096(9) 0.088(9) 0.110(10) -0.032(8) 0.048(8) 0.004(6)
C68 0.091(8) 0.080(9) 0.092(9) -0.029(7) 0.040(7) -0.001(6)
C69 0.083(7) 0.061(7) 0.068(7) -0.016(6) 0.034(6) 0.001(6)
C70 0.079(7) 0.069(7) 0.071(8) -0.016(6) 0.029(6) 0.008(6)
C71 0.099(7) 0.065(8) 0.059(7) -0.004(6) 0.039(6) 0.011(7)
C72 0.093(7) 0.070(9) 0.072(7) -0.003(6) 0.038(6) 0.013(6)
C73 0.091(7) 0.079(10) 0.102(9) -0.009(7) 0.041(7) 0.002(7)
C74 0.095(8) 0.103(11) 0.104(9) -0.008(8) 0.044(7) 0.013(8)
C75 0.109(8) 0.089(10) 0.107(9) -0.013(7) 0.055(8) 0.007(8)
C76 0.108(8) 0.063(9) 0.087(8) -0.004(6) 0.044(7) 0.014(7)
C80 0.148(9) 0.103(8) 0.103(9) -0.003(7) 0.056(7) 0.014(7)
C81 0.118(10) 0.120(11) 0.098(10) 0.023(9) 0.034(8) 0.026(8)
C82 0.144(11) 0.124(11) 0.104(11) 0.023(9) 0.057(10) 0.043(9)
C83 0.145(11) 0.115(11) 0.105(11) 0.010(9) 0.052(10) -0.002(9)
S1 0.071(3) 0.051(2) 0.095(3) 0.011(2) 0.010(2) 0.0040(19)
C101 0.098(7) 0.070(7) 0.110(9) -0.003(7) 0.038(6) 0.014(7)
O1 0.078(5) 0.053(5) 0.098(6) 0.008(5) 0.023(5) 0.003(4)
O2 0.069(6) 0.074(7) 0.105(8) 0.000(6) 0.017(6) 0.001(5)
O3 0.064(7) 0.083(8) 0.101(8) 0.014(6) 0.004(6) 0.012(5)
F1 0.152(9) 0.055(6) 0.159(9) 0.009(5) 0.056(7) 0.023(6)
F2 0.151(8) 0.086(7) 0.111(7) -0.005(6) 0.050(7) 0.017(6)
F3 0.103(6) 0.088(7) 0.137(8) -0.016(6) 0.016(5) -0.005(5)
S3 0.108(3) 0.112(3) 0.106(3) 0.004(3) 0.065(3) 0.016(3)
O9 0.112(5) 0.112(5) 0.110(5) 0.009(5) 0.059(5) 0.033(5)
S3' 0.116(3) 0.111(3) 0.107(3) 0.022(3) 0.078(3) 0.053(3)
O8' 0.114(5) 0.114(5) 0.113(5) 0.011(5) 0.059(5) 0.033(5)
S2 0.162(6) 0.192(8) 0.128(5) -0.031(5) 0.055(5) 0.035(6)
O4 0.153(8) 0.107(7) 0.085(6) -0.016(5) 0.053(6) 0.033(6)
O5 0.261(18) 0.254(18) 0.244(17) 0.020(14) 0.170(15) -0.003(14)
O6 0.212(17) 0.084(10) 0.160(13) 0.040(9) 0.063(12) 0.063(11)
S4 0.118(2) 0.107(3) 0.116(2) 0.0001(18) 0.070(2) -0.0034(18)
S4' 0.141(4) 0.138(4) 0.140(4) 0.019(3) 0.092(4) 0.018(3)
N1S 0.116(11) 0.089(9) 0.097(10) -0.022(9) 0.035(8) 0.013(9)
C1S 0.080(9) 0.088(9) 0.081(9) -0.017(9) 0.030(7) 0.018(8)
C2S 0.069(10) 0.107(10) 0.109(12) -0.007(11) 0.011(9) 0.002(9)

loop_
_atom_type_symbol
_atom_type_description
_atom_type_scat_dispersion_real
_atom_type_scat_dispersion_imag
_atom_type_scat_source
C C 0.0034 0.0017 'International Tables Vol C Tables 4.2.6.8 and 6.1.1.4'
H H 0.0000 0.0000 'International Tables Vol C Tables 4.2.6.8 and 6.1.1.4'
N N 0.0066 0.0034 'International Tables Vol C Tables 4.2.6.8 and 6.1.1.4'
O O 0.0114 0.0062 'International Tables Vol C Tables 4.2.6.8 and 6.1.1.4'
F F 0.0180 0.0106 'International Tables Vol C Tables 4.2.6.8 and 6.1.1.4'
S S 0.1265 0.1256 'International Tables Vol C Tables 4.2.6.8 and 6.1.1.4'
Co Co 0.3494 0.9721 'International Tables Vol C Tables 4.2.6.8 and 6.1.1.4'
Cd Cd -0.8469 1.1419 'International Tables Vol C Tables 4.2.6.8 and 6.1.1.4'

loop_
_geom_angle_atom_site_label_1
_geom_angle_atom_site_label_2
_geom_angle_atom_site_label_3
_geom_angle
_geom_angle_site_symmetry_1
_geom_angle_site_symmetry_3
C22 Co1 C19 41.7(6) . .
C22 Co1 C20 61.5(6) . .
C19 Co1 C20 43.8(6) . .
C22 Co1 C64A 174.6(10) . .
C19 Co1 C64A 138.6(8) . .
C20 Co1 C64A 114.6(8) . .
C22 Co1 C82 146.5(10) . .
C19 Co1 C82 117.7(9) . .
C20 Co1 C82 127.5(8) . .
C64A Co1 C82 38.7(9) . .
C22 Co1 C80 117.3(8) . .
C19 Co1 C80 144.7(8) . .
C20 Co1 C80 167.1(10) . .
C64A Co1 C80 65.5(9) . .
C82 Co1 C80 61.5(9) . .
C22 Co1 C81 137.1(8) . .
C19 Co1 C81 173.1(9) . .
C20 Co1 C81 129.5(8) . .
C64A Co1 C81 41.5(8) . .
C82 Co1 C81 66.9(10) . .
C80 Co1 C81 41.5(8) . .
C22 Co1 C21 43.9(7) . .
C19 Co1 C21 62.9(7) . .
C20 Co1 C21 42.1(6) . .
C64A Co1 C21 130.8(9) . .
C82 Co1 C21 166.1(8) . .
C80 Co1 C21 127.1(9) . .
C81 Co1 C21 111.3(8) . .
C22 Co1 C83 118.6(8) . .
C19 Co1 C83 120.6(9) . .
C20 Co1 C83 159.2(9) . .
C64A Co1 C83 66.4(9) . .
C82 Co1 C83 39.8(9) . .
C80 Co1 C83 33.7(8) . .
C81 Co1 C83 66.3(10) . .
C21 Co1 C83 153.5(8) . .
O1 Cd1 N8 101.5(4) . 5_656
O1 Cd1 O4 100.1(5) . .
N8 Cd1 O4 84.5(4) 5_656 .
O1 Cd1 N4 81.9(4) . .
N8 Cd1 N4 173.1(4) 5_656 .
O4 Cd1 N4 100.8(4) . .
O1 Cd1 N3 152.6(4) . .
N8 Cd1 N3 103.4(4) 5_656 .
O4 Cd1 N3 93.5(4) . .
N4 Cd1 N3 72.2(4) . .
O1 Cd1 N7 98.8(4) . 5_656
N8 Cd1 N7 71.4(4) 5_656 5_656
O4 Cd1 N7 151.9(5) . 5_656
N4 Cd1 N7 102.3(4) . 5_656
N3 Cd1 N7 78.7(4) . 5_656
O7 Cd2 N5 155.9(5) 7_556 5_656
N5 Cd2 O8' 74.9(3) 5_656 .
O7 Cd2 N1 83.4(4) 7_556 .
N5 Cd2 N1 109.5(4) 5_656 .
O8' Cd2 N1 170.1(4) . .
O7 Cd2 N6 86.8(6) 7_556 5_656
N5 Cd2 N6 71.0(5) 5_656 5_656
O8' Cd2 N6 88.8(4) . 5_656
N1 Cd2 N6 101.0(5) . 5_656
O7 Cd2 N2 93.9(6) 7_556 .
N5 Cd2 N2 109.2(5) 5_656 .
O8' Cd2 N2 97.3(4) . .
N1 Cd2 N2 72.9(5) . .
N6 Cd2 N2 173.8(5) 5_656 .
O7 Cd2 O9 94.96(18) 7_556 .
N5 Cd2 O9 74.0(3) 5_656 .
N1 Cd2 O9 174.1(4) . .
N6 Cd2 O9 84.5(4) 5_656 .
N2 Cd2 O9 101.6(4) . .
N5 Cd2 O7' 151.4(3) 5_656 7_556
O8' Cd2 O7' 76.5(2) . 7_556
N1 Cd2 O7' 98.4(3) . 7_556
N6 Cd2 O7' 110.5(5) 5_656 7_556
N2 Cd2 O7' 72.5(5) . 7_556
C6 N2 C7 125.0(17) . .
C6 N2 Cd2 108.5(14) . .
C7 N2 Cd2 126.4(12) . .
C35 N3 C33 123.4(12) . .
C35 N3 Cd1 112.6(10) . .
C33 N3 Cd1 121.8(8) . .
C40 N4 C36 117.4(12) . .
C40 N4 Cd1 127.3(9) . .
C36 N4 Cd1 115.0(9) . .
C53 N5 C49 119.8(14) . .
C53 N5 Cd2 116.2(11) . 5_656
C49 N5 Cd2 123.5(10) . 5_656
C54 N6 C58 119.2(16) . .
C54 N6 Cd2 114.8(11) . 5_656
C58 N6 Cd2 125.8(13) . 5_656
C71 N7 C69 118.2(12) . .
C71 N7 Cd1 113.6(9) . 5_656
C69 N7 Cd1 126.6(9) . 5_656
C72 N8 C76 115.8(14) . .
C72 N8 Cd1 117.2(10) . 5_656
C76 N8 Cd1 125.9(10) . 5_656
C1 N1 C5 120.0 . .
C1 N1 Cd2 124.1(7) . .
C5 N1 Cd2 115.4(7) . .
C2 C1 N1 120.0 . .
C2 C1 H1 120.0 . .
N1 C1 H1 120.0 . .
C1 C2 C3 120.0 . .
C1 C2 H2 120.0 . .
C3 C2 H2 120.0 . .
C4 C3 C2 120.0 . .
C4 C3 H3 120.0 . .
C2 C3 H3 120.0 . .
C3 C4 C5 120.0 . .
C3 C4 H4 120.0 . .
C5 C4 H4 120.0 . .
C6 C5 C4 123.9(12) . .
C6 C5 N1 116.0(12) . .
C4 C5 N1 120.0 . .
N2 C6 C5 126.8(19) . .
N2 C6 H6 116.6 . .
C5 C6 H6 116.6 . .
C8 C7 N2 124(2) . .
C8 C7 C12 119(2) . .
N2 C7 C12 116.1(18) . .
C7 C8 C9 122(2) . .
C7 C8 H8 119.2 . .
C9 C8 H8 119.2 . .
C8 C9 C10 120(2) . .
C8 C9 H9 120.2 . .
C10 C9 H9 120.2 . .
C9 C10 C11 120(2) . .
C9 C10 H10 119.9 . .
C11 C10 H10 119.9 . .
C12 C11 C10 116.8(19) . .
C12 C11 C13 120.4(17) . .
C10 C11 C13 122.8(18) . .
C11 C12 C7 122.0(19) . .
C11 C12 H12 119.0 . .
C7 C12 H12 119.0 . .
C18 C13 C14 117.1(17) . .
C18 C13 C11 119.7(15) . .
C14 C13 C11 123.0(16) . .
C15 C14 C13 121.4(19) . .
C15 C14 H14 119.3 . .
C13 C14 H14 119.3 . .
C14 C15 C16 123.8(17) . .
C14 C15 H15 118.1 . .
C16 C15 H15 118.1 . .
C17 C16 C19 122.8(16) . .
C17 C16 C15 114.8(17) . .
C19 C16 C15 122.3(14) . .
C18 C17 C16 123.0(16) . .
C18 C17 H17 118.5 . .
C16 C17 H17 118.5 . .
C17 C18 C13 119.5(15) . .
C17 C18 H18 120.3 . .
C13 C18 H18 120.3 . .
C22 C19 C16 134.5(14) . .
C22 C19 C20 89.0(13) . .
C16 C19 C20 136.1(13) . .
C22 C19 Co1 68.7(8) . .
C16 C19 Co1 125.3(12) . .
C20 C19 Co1 68.4(8) . .
C21 C20 C19 91.5(12) . .
C21 C20 C23 134.6(16) . .
C19 C20 C23 133.4(14) . .
C21 C20 Co1 70.5(9) . .
C19 C20 Co1 67.8(8) . .
C23 C20 Co1 126.1(11) . .
C41 C21 C20 135.1(14) . .
C41 C21 C22 137.6(13) . .
C20 C21 C22 87.1(13) . .
C41 C21 Co1 120.4(10) . .
C20 C21 Co1 67.4(10) . .
C22 C21 Co1 65.9(9) . .
C19 C22 C59 130.4(15) . .
C19 C22 C21 92.3(12) . .
C59 C22 C21 136.5(15) . .
C19 C22 Co1 69.6(8) . .
C59 C22 Co1 126.2(11) . .
C21 C22 Co1 70.2(8) . .
C28 C23 C24 117.2(14) . .
C28 C23 C20 119.9(15) . .
C24 C23 C20 122.9(16) . .
C25 C24 C23 121.1(16) . .
C25 C24 H24 119.4 . .
C23 C24 H24 119.4 . .
C24 C25 C26 120.6(15) . .
C24 C25 H25 119.7 . .
C26 C25 H25 119.7 . .
C25 C26 C27 118.9(13) . .
C25 C26 C29 121.0(13) . .
C27 C26 C29 120.1(14) . .
C28 C27 C26 118.5(15) . .
C28 C27 H27 120.7 . .
C26 C27 H27 120.7 . .
C23 C28 C27 123.6(15) . .
C23 C28 H28 118.2 . .
C27 C28 H28 118.2 . .
C30 C29 C34 121.8(13) . .
C30 C29 C26 119.0(13) . .
C34 C29 C26 119.2(12) . .
C29 C30 C31 120.6(15) . .
C29 C30 H30 119.7 . .
C31 C30 H30 119.7 . .
C32 C31 C30 117.8(14) . .
C32 C31 H31 121.1 . .
C30 C31 H31 121.1 . .
C33 C32 C31 123.0(14) . .
C33 C32 H32 118.5 . .
C31 C32 H32 118.5 . .
C32 C33 N3 120.3(12) . .
C32 C33 C34 118.8(14) . .
N3 C33 C34 120.9(12) . .
C29 C34 C33 117.9(13) . .
C29 C34 H34 121.0 . .
C33 C34 H34 121.0 . .
N3 C35 C36 123.3(13) . .
N3 C35 H35 118.4 . .
C36 C35 H35 118.4 . .
N4 C36 C37 122.2(13) . .
N4 C36 C35 115.9(12) . .
C37 C36 C35 121.9(13) . .
C38 C37 C36 118.2(14) . .
C38 C37 H37 120.9 . .
C36 C37 H37 120.9 . .
C39 C38 C37 120.2(14) . .
C39 C38 H38 119.9 . .
C37 C38 H38 119.9 . .
C38 C39 C40 117.1(14) . .
C38 C39 F13' 160.3(15) . 8_566
C40 C39 F13' 74.5(13) . 8_566
C38 C39 H39 121.5 . .
C40 C39 H39 121.5 . .
F13' C39 H39 49.8 8_566 .
N4 C40 C39 124.9(13) . .
N4 C40 H40 117.6 . .
C39 C40 H40 117.6 . .
C45 C41 C42 117.7(16) . .
C45 C41 C21 119.1(15) . .
C42 C41 C21 123.3(14) . .
C43 C42 C41 125.2(15) . .
C43 C42 H42 117.4 . .
C41 C42 H42 117.4 . .
C42 C43 C44 118.4(15) . .
C42 C43 H43 120.8 . .
C44 C43 H43 120.8 . .
C46 C44 C43 116.1(15) . .
C46 C44 C47 122.4(13) . .
C43 C44 C47 121.5(14) . .
C46 C45 C41 119.0(15) . .
C46 C45 H45 120.5 . .
C41 C45 H45 120.5 . .
C45 C46 C44 123.2(14) . .
C45 C46 H46 118.4 . .
C44 C46 H46 118.4 . .
C48 C47 C52 119.0(16) . .
C48 C47 C44 120.2(14) . .
C52 C47 C44 120.8(14) . .
C47 C48 C49 120.6(15) . .
C47 C48 H48 119.7 . .
C49 C48 H48 119.7 . .
C50 C49 C48 119.3(14) . .
C50 C49 N5 119.5(15) . .
C48 C49 N5 121.1(13) . .
C49 C50 C51 119.8(16) . .
C49 C50 H50 120.1 . .
C51 C50 H50 120.1 . .
C52 C51 C50 120.6(16) . .
C52 C51 H51 119.7 . .
C50 C51 H51 119.7 . .
C51 C52 C47 120.4(15) . .
C51 C52 H52 119.8 . .
C47 C52 H52 119.8 . .
N5 C53 C54 122.2(16) . .
N5 C53 H53 118.9 . .
C54 C53 H53 118.9 . .
N6 C54 C55 122.6(16) . .
N6 C54 C53 115.7(16) . .
C55 C54 C53 121.6(17) . .
C54 C55 C56 121.2(18) . .
C54 C55 H55 119.4 . .
C56 C55 H55 119.4 . .
C57 C56 C55 118.2(19) . .
C57 C56 H56 120.9 . .
C55 C56 H56 120.9 . .
C56 C57 C58 119.7(19) . .
C56 C57 H57 120.1 . .
C58 C57 H57 120.1 . .
C57 C58 N6 118.9(18) . .
C57 C58 H58 120.5 . .
N6 C58 H58 120.5 . .
C60 C59 C64 117.2(12) . .
C60 C59 C22 118.4(13) . .
C64 C59 C22 124.2(12) . .
C61 C60 C59 119.9(13) . .
C61 C60 H60 120.0 . .
C59 C60 H60 120.0 . .
C62 C61 C60 123.1(14) . .
C62 C61 H61 118.4 . .
C60 C61 H61 118.4 . .
C63 C62 C61 117.5(13) . .
C63 C62 C65 121.2(13) . .
C61 C62 C65 121.1(13) . .
C62 C63 C64 121.9(13) . .
C62 C63 H63 119.1 . .
C64 C63 H63 119.1 . .
C63 C64 C59 119.6(13) . .
C63 C64 H64 120.2 . .
C59 C64 H64 120.2 . .
C82 C64A C81 108(2) . .
C82 C64A Co1 71.0(13) . .
C81 C64A Co1 70.3(11) . .
C82 C64A H64A 126.2 . .
C81 C64A H64A 126.2 . .
Co1 C64A H64A 124.1 . .
C70 C65 C66 117.6(14) . .
C70 C65 C62 123.5(16) . .
C66 C65 C62 118.7(14) . .
C67 C66 C65 123.7(15) . .
C67 C66 H66 118.2 . .
C65 C66 H66 118.2 . .
C66 C67 C68 116.5(17) . .
C66 C67 H67 121.8 . .
C68 C67 H67 121.8 . .
C67 C68 C69 121.4(15) . .
C67 C68 H68 119.3 . .
C69 C68 H68 119.3 . .
C68 C69 C70 120.5(14) . .
C68 C69 N7 116.1(13) . .
C70 C69 N7 123.2(14) . .
C65 C70 C69 120.1(15) . .
C65 C70 H70 119.9 . .
C69 C70 H70 119.9 . .
N7 C71 C72 120.2(13) . .
N7 C71 H71 119.9 . .
C72 C71 H71 119.9 . .
N8 C72 C73 123.5(14) . .
N8 C72 C71 115.8(14) . .
C73 C72 C71 120.6(14) . .
C74 C73 C72 117.2(16) . .
C74 C73 H73 121.4 . .
C72 C73 H73 121.4 . .
C75 C74 C73 120.8(18) . .
C75 C74 H74 119.6 . .
C73 C74 H74 119.6 . .
C74 C75 C76 120.8(18) . .
C74 C75 H75 119.6 . .
C76 C75 H75 119.6 . .
C75 C76 N8 121.6(15) . .
C75 C76 H76 119.2 . .
N8 C76 H76 119.2 . .
C83 C80 C81 118(2) . .
C83 C80 Co1 76.6(16) . .
C81 C80 Co1 69.9(12) . .
C83 C80 H80 120.9 . .
C81 C80 H80 120.9 . .
Co1 C80 H80 124.0 . .
C80 C81 C64A 99(2) . .
C80 C81 Co1 68.6(12) . .
C64A C81 Co1 68.1(10) . .
C80 C81 H81 130.6 . .
C64A C81 H81 130.6 . .
Co1 C81 H81 124.4 . .
C64A C82 C83 111(2) . .
C64A C82 Co1 70.3(14) . .
C83 C82 Co1 73.1(14) . .
C64A C82 H82 124.7 . .
C83 C82 H82 124.7 . .
Co1 C82 H82 123.4 . .
C80 C83 C82 105(3) . .
C80 C83 Co1 69.7(17) . .
C82 C83 Co1 67.1(13) . .
C80 C83 H83 127.5 . .
C82 C83 H83 127.5 . .
Co1 C83 H83 127.2 . .
O3 S1 O2 116.5(7) . .
O3 S1 O1 115.7(7) . .
O2 S1 O1 111.0(7) . .
O3 S1 C101 103.4(8) . .
O2 S1 C101 105.3(9) . .
O1 S1 C101 103.1(8) . .
F2 C101 F1 110.4(17) . .
F2 C101 F3 112.9(17) . .
F1 C101 F3 103.7(16) . .
F2 C101 S1 111.5(14) . .
F1 C101 S1 110.5(14) . .
F3 C101 S1 107.4(13) . .
S1 O1 Cd1 132.7(6) . .
O7 S3 O8 115.5 . .
O7 S3 O9 115.5 . .
O8 S3 O9 115.5 . .
O7 S3 C103 102.4 . .
O8 S3 C103 102.4 . .
O9 S3 C103 102.4 . .
S3 O7 Cd2 142.4(6) . 7_556
S3 O9 Cd2 120.6(3) . .
F7 C103 F8 107.0 . .
F7 C103 F9 107.0 . .
F8 C103 F9 107.0 . .
F7 C103 S3 111.9 . .
F8 C103 S3 111.9 . .
F9 C103 S3 111.9 . .
O8' S3' O9' 115.5 . .
O8' S3' O7' 115.5 . .
O9' S3' O7' 115.5 . .
O8' S3' C203 102.4 . .
O9' S3' C203 102.4 . .
O7' S3' C203 102.4 . .
S3' O8' Cd2 129.2(3) . .
S3' O7' Cd2 112.1(4) . 7_556
F7' C203 F9' 107.0 . .
F7' C203 F8' 107.0 . .
F9' C203 F8' 107.0 . .
F7' C203 S3' 111.9 . .
F9' C203 S3' 111.9 . .
F8' C203 S3' 111.9 . .
O6 S2 O4 118.2(10) . .
O6 S2 O5 110.5(13) . .
O4 S2 O5 114.8(11) . .
O6 S2 C102 108.5(11) . .
O4 S2 C102 97.0(11) . .
O5 S2 C102 106.0(12) . .
S2 O4 Cd1 130.4(7) . .
F5 C102 F6 112(2) . .
F5 C102 F4 112(2) . .
F6 C102 F4 113(2) . .
F5 C102 S2 108.9(19) . .
F6 C102 S2 107.5(18) . .
F4 C102 S2 103.0(17) . .
O12 S4 O11 111.5(13) . .
O12 S4 O13 125.5(13) . .
O11 S4 O13 108.0(11) . .
O12 S4 C104 112.5(13) . .
O11 S4 C104 93.6(9) . .
O13 S4 C104 100.6(10) . .
F13 C104 F12 109.3(19) . .
F13 C104 F11 104.5(19) . .
F12 C104 F11 110(2) . .
F13 C104 S4 118.4(17) . .
F12 C104 S4 109.0(15) . .
F11 C104 S4 104.8(15) . .
O12' S4' O11' 128(3) . .
O12' S4' O13' 109(2) . .
O11' S4' O13' 111(2) . .
O12' S4' C105 103.7(19) . .
O11' S4' C105 105.9(19) . .
O13' S4' C105 93.7(16) . .
F13' C105 F11' 106(2) . .
F13' C105 F12' 102(2) . .
F11' C105 F12' 121(3) . .
F13' C105 S4' 113(2) . .
F11' C105 S4' 110.5(19) . .
F12' C105 S4' 104.3(18) . .
C105 F13' C39 144(2) . 8_465
N1S C1S C2S 175(2) . .
C1S C2S H2S1 109.5 . .
C1S C2S H2S2 109.5 . .
H2S1 C2S H2S2 109.5 . .
C1S C2S H2S3 109.5 . .
H2S1 C2S H2S3 109.5 . .
H2S2 C2S H2S3 109.5 . .

loop_
_geom_bond_atom_site_label_1
_geom_bond_atom_site_label_2
_geom_bond_distance
_geom_bond_site_symmetry_2
Co1 C22 1.988(14) .
Co1 C19 1.999(14) .
Co1 C20 2.007(16) .
Co1 C64A 2.009(17) .
Co1 C82 2.02(2) .
Co1 C80 2.02(2) .
Co1 C81 2.038(19) .
Co1 C21 2.049(19) .
Co1 C83 2.10(2) .
Cd1 O1 2.276(10) .
Cd1 N8 2.292(13) 5_656
Cd1 O4 2.304(11) .
Cd1 N4 2.320(11) .
Cd1 N3 2.362(11) .
Cd1 N7 2.369(11) 5_656
Cd2 O7 2.090(13) 7_556
Cd2 N5 2.262(13) 5_656
Cd2 O8' 2.266(6) .
Cd2 N1 2.270(9) .
Cd2 N6 2.359(14) 5_656
Cd2 N2 2.396(16) .
Cd2 O9 2.472(5) .
Cd2 O7' 2.495(13) 7_556
N2 C6 1.32(2) .
N2 C7 1.37(2) .
N3 C35 1.270(16) .
N3 C33 1.411(18) .
N4 C40 1.297(17) .
N4 C36 1.355(16) .
N5 C53 1.254(18) .
N5 C49 1.455(19) .
N5 Cd2 2.262(13) 5_656
N6 C54 1.29(2) .
N6 C58 1.43(2) .
N6 Cd2 2.359(14) 5_656
N7 C71 1.297(18) .
N7 C69 1.415(18) .
N7 Cd1 2.369(11) 5_656
N8 C72 1.338(18) .
N8 C76 1.394(19) .
N8 Cd1 2.292(13) 5_656
N1 C1 1.3900 .
N1 C5 1.3900 .
C1 C2 1.3900 .
C1 H1 0.9500 .
C2 C3 1.3900 .
C2 H2 0.9500 .
C3 C4 1.3900 .
C3 H3 0.9500 .
C4 C5 1.3900 .
C4 H4 0.9500 .
C5 C6 1.36(2) .
C6 H6 0.9500 .
C7 C8 1.34(3) .
C7 C12 1.38(2) .
C8 C9 1.36(3) .
C8 H8 0.9500 .
C9 C10 1.38(3) .
C9 H9 0.9500 .
C10 C11 1.42(3) .
C10 H10 0.9500 .
C11 C12 1.37(2) .
C11 C13 1.48(2) .
C12 H12 0.9500 .
C13 C18 1.41(2) .
C13 C14 1.44(2) .
C14 C15 1.23(2) .
C14 H14 0.9500 .
C15 C16 1.46(2) .
C15 H15 0.9500 .
C16 C17 1.37(2) .
C16 C19 1.46(2) .
C17 C18 1.35(2) .
C17 H17 0.9500 .
C18 H18 0.9500 .
C19 C22 1.42(2) .
C19 C20 1.49(2) .
C20 C21 1.46(2) .
C20 C23 1.49(2) .
C21 C41 1.43(2) .
C21 C22 1.51(2) .
C22 C59 1.48(2) .
C23 C28 1.35(2) .
C23 C24 1.39(2) .
C24 C25 1.37(2) .
C24 H24 0.9500 .
C25 C26 1.37(2) .
C25 H25 0.9500 .
C26 C27 1.39(2) .
C26 C29 1.527(19) .
C27 C28 1.373(19) .
C27 H27 0.9500 .
C28 H28 0.9500 .
C29 C30 1.378(19) .
C29 C34 1.39(2) .
C30 C31 1.39(2) .
C30 H30 0.9500 .
C31 C32 1.39(2) .
C31 H31 0.9500 .
C32 C33 1.373(19) .
C32 H32 0.9500 .
C33 C34 1.427(19) .
C34 H34 0.9500 .
C35 C36 1.463(19) .
C35 H35 0.9500 .
C36 C37 1.393(19) .
C37 C38 1.38(2) .
C37 H37 0.9500 .
C38 C39 1.36(2) .
C38 H38 0.9500 .
C39 C40 1.40(2) .
C39 F13' 1.85(3) 8_566
C39 H39 0.9500 .
C40 H40 0.9500 .
C41 C45 1.37(2) .
C41 C42 1.40(2) .
C42 C43 1.32(2) .
C42 H42 0.9500 .
C43 C44 1.44(2) .
C43 H43 0.9500 .
C44 C46 1.41(2) .
C44 C47 1.46(2) .
C45 C46 1.37(2) .
C45 H45 0.9500 .
C46 H46 0.9500 .
C47 C48 1.38(2) .
C47 C52 1.43(2) .
C48 C49 1.39(2) .
C48 H48 0.9500 .
C49 C50 1.39(2) .
C50 C51 1.41(2) .
C50 H50 0.9500 .
C51 C52 1.33(2) .
C51 H51 0.9500 .
C52 H52 0.9500 .
C53 C54 1.45(2) .
C53 H53 0.9500 .
C54 C55 1.34(2) .
C55 C56 1.41(2) .
C55 H55 0.9500 .
C56 C57 1.35(3) .
C56 H56 0.9500 .
C57 C58 1.41(3) .
C57 H57 0.9500 .
C58 H58 0.9500 .
C59 C60 1.382(19) .
C59 C64 1.421(19) .
C60 C61 1.38(2) .
C60 H60 0.9500 .
C61 C62 1.364(19) .
C61 H61 0.9500 .
C62 C63 1.365(19) .
C62 C65 1.48(2) .
C63 C64 1.393(19) .
C63 H63 0.9500 .
C64 H64 0.9500 .
C64A C82 1.33(3) .
C64A C81 1.44(3) .
C64A H64A 0.9500 .
C65 C70 1.36(2) .
C65 C66 1.45(2) .
C66 C67 1.37(2) .
C66 H66 0.9500 .
C67 C68 1.40(2) .
C67 H67 0.9500 .
C68 C69 1.40(2) .
C68 H68 0.9500 .
C69 C70 1.41(2) .
C70 H70 0.9500 .
C71 C72 1.48(2) .
C71 H71 0.9500 .
C72 C73 1.40(2) .
C73 C74 1.39(2) .
C73 H73 0.9500 .
C74 C75 1.29(2) .
C74 H74 0.9500 .
C75 C76 1.39(2) .
C75 H75 0.9500 .
C76 H76 0.9500 .
C80 C83 1.20(3) .
C80 C81 1.44(3) .
C80 H80 0.9500 .
C81 H81 0.9500 .
C82 C83 1.40(3) .
C82 H82 0.9500 .
C83 H83 0.9500 .
S1 O3 1.408(11) .
S1 O2 1.421(14) .
S1 O1 1.451(10) .
S1 C101 1.83(2) .
C101 F2 1.29(2) .
C101 F1 1.33(2) .
C101 F3 1.40(2) .
S3 O7 1.4450 .
S3 O8 1.4450 .
S3 O9 1.4451 .
S3 C103 1.8513 .
O7 Cd2 2.091(6) 7_556
C103 F7 1.3384 .
C103 F8 1.3384 .
C103 F9 1.3384 .
S3' O8' 1.4450 .
S3' O9' 1.4451 .
S3' O7' 1.4451 .
S3' C203 1.8514 .
O7' Cd2 2.495(9) 7_556
C203 F7' 1.3384 .
C203 F9' 1.3384 .
C203 F8' 1.3384 .
S2 O6 1.423(13) .
S2 O4 1.459(12) .
S2 O5 1.575(17) .
S2 C102 1.98(2) .
F4 C102 1.347(18) .
F5 C102 1.334(18) .
F6 C102 1.344(18) .
S4 O12 1.188(15) .
S4 O11 1.420(14) .
S4 O13 1.492(16) .
S4 C104 2.027(19) .
C104 F13 1.311(17) .
C104 F12 1.315(17) .
C104 F11 1.349(18) .
S4' O12' 1.35(2) .
S4' O11' 1.36(2) .
S4' O13' 1.60(2) .
S4' C105 2.06(2) .
C105 F13' 1.326(19) .
C105 F11' 1.332(19) .
C105 F12' 1.361(19) .
F13' C39 1.85(3) 8_465
N1S C1S 1.14(2) .
C1S C2S 1.41(3) .
C2S H2S1 0.9800 .
C2S H2S2 0.9800 .
C2S H2S3 0.9800 .

loop_
_geom_torsion_atom_site_label_1
_geom_torsion_atom_site_label_2
_geom_torsion_atom_site_label_3
_geom_torsion_atom_site_label_4
_geom_torsion
_geom_torsion_site_symmetry_1
_geom_torsion_site_symmetry_4
C5 N1 C1 C2 0.0 . .
Cd2 N1 C1 C2 -171.6(8) . .
N1 C1 C2 C3 0.0 . .
C1 C2 C3 C4 0.0 . .
C2 C3 C4 C5 0.0 . .
C3 C4 C5 C6 178.7(15) . .
C3 C4 C5 N1 0.0 . .
C1 N1 C5 C6 -178.8(13) . .
Cd2 N1 C5 C6 -6.5(12) . .
C1 N1 C5 C4 0.0 . .
Cd2 N1 C5 C4 172.3(7) . .
C7 N2 C6 C5 177.3(18) . .
Cd2 N2 C6 C5 1(2) . .
C4 C5 C6 N2 -175.4(14) . .
N1 C5 C6 N2 3(2) . .
C6 N2 C7 C8 -30(3) . .
Cd2 N2 C7 C8 145.2(16) . .
C6 N2 C7 C12 151.9(17) . .
Cd2 N2 C7 C12 -33(2) . .
N2 C7 C8 C9 178.7(19) . .
C12 C7 C8 C9 -3(3) . .
C7 C8 C9 C10 -2(3) . .
C8 C9 C10 C11 6(3) . .
C9 C10 C11 C12 -5(3) . .
C9 C10 C11 C13 176.0(17) . .
C10 C11 C12 C7 0(3) . .
C13 C11 C12 C7 178.9(16) . .
C8 C7 C12 C11 4(3) . .
N2 C7 C12 C11 -177.4(16) . .
C12 C11 C13 C18 30(2) . .
C10 C11 C13 C18 -150.8(17) . .
C12 C11 C13 C14 -145.4(17) . .
C10 C11 C13 C14 34(3) . .
C18 C13 C14 C15 0(3) . .
C11 C13 C14 C15 175.6(19) . .
C13 C14 C15 C16 -3(3) . .
C14 C15 C16 C17 7(3) . .
C14 C15 C16 C19 -176.7(18) . .
C19 C16 C17 C18 175.9(15) . .
C15 C16 C17 C18 -8(2) . .
C16 C17 C18 C13 5(2) . .
C14 C13 C18 C17 -1(2) . .
C11 C13 C18 C17 -176.6(16) . .
C17 C16 C19 C22 -145.0(18) . .
C15 C16 C19 C22 39(3) . .
C17 C16 C19 C20 26(3) . .
C15 C16 C19 C20 -150.3(17) . .
C17 C16 C19 Co1 120.9(15) . .
C15 C16 C19 Co1 -55.4(18) . .
C22 C19 C20 C21 0.8(12) . .
C16 C19 C20 C21 -172.8(18) . .
Co1 C19 C20 C21 68.2(9) . .
C22 C19 C20 C23 173.2(17) . .
C16 C19 C20 C23 0(3) . .
Co1 C19 C20 C23 -119.4(18) . .
C22 C19 C20 Co1 -67.4(8) . .
C16 C19 C20 Co1 119.1(19) . .
C19 C20 C21 C41 -176.9(18) . .
C23 C20 C21 C41 11(3) . .
Co1 C20 C21 C41 -111.1(19) . .
C19 C20 C21 C22 -0.7(11) . .
C23 C20 C21 C22 -173.0(17) . .
Co1 C20 C21 C22 65.1(8) . .
C19 C20 C21 Co1 -65.8(9) . .
C23 C20 C21 Co1 121.9(17) . .
C16 C19 C22 C59 2(3) . .
C20 C19 C22 C59 -172.1(17) . .
Co1 C19 C22 C59 120.8(18) . .
C16 C19 C22 C21 173.0(17) . .
C20 C19 C22 C21 -0.8(12) . .
Co1 C19 C22 C21 -67.9(8) . .
C16 C19 C22 Co1 -119.1(19) . .
C20 C19 C22 Co1 67.1(8) . .
C41 C21 C22 C19 176.7(19) . .
C20 C21 C22 C19 0.8(12) . .
Co1 C21 C22 C19 67.3(9) . .
C41 C21 C22 C59 -13(3) . .
C20 C21 C22 C59 171.2(18) . .
Co1 C21 C22 C59 -122.3(19) . .
C41 C21 C22 Co1 109(2) . .
C20 C21 C22 Co1 -66.5(9) . .
C21 C20 C23 C28 26(2) . .
C19 C20 C23 C28 -143.7(17) . .
Co1 C20 C23 C28 123.6(15) . .
C21 C20 C23 C24 -154.0(17) . .
C19 C20 C23 C24 37(2) . .
Co1 C20 C23 C24 -56.0(19) . .
C28 C23 C24 C25 0(2) . .
C20 C23 C24 C25 179.4(13) . .
C23 C24 C25 C26 0(2) . .
C24 C25 C26 C27 0(2) . .
C24 C25 C26 C29 -177.7(13) . .
C25 C26 C27 C28 0.4(19) . .
C29 C26 C27 C28 178.3(12) . .
C24 C23 C28 C27 1(2) . .
C20 C23 C28 C27 -178.8(12) . .
C26 C27 C28 C23 -1(2) . .
C25 C26 C29 C30 -36(2) . .
C27 C26 C29 C30 145.7(14) . .
C25 C26 C29 C34 142.7(14) . .
C27 C26 C29 C34 -35.1(19) . .
C34 C29 C30 C31 1(2) . .
C26 C29 C30 C31 -179.7(14) . .
C29 C30 C31 C32 -2(2) . .
C30 C31 C32 C33 3(2) . .
C31 C32 C33 N3 175.8(14) . .
C31 C32 C33 C34 -2(2) . .
C35 N3 C33 C32 155.1(14) . .
Cd1 N3 C33 C32 -42.8(17) . .
C35 N3 C33 C34 -27(2) . .
Cd1 N3 C33 C34 135.1(11) . .
C30 C29 C34 C33 0(2) . .
C26 C29 C34 C33 -179.5(12) . .
C32 C33 C34 C29 1(2) . .
N3 C33 C34 C29 -177.2(13) . .
C33 N3 C35 C36 173.0(12) . .
Cd1 N3 C35 C36 9.5(16) . .
C40 N4 C36 C37 0.2(18) . .
Cd1 N4 C36 C37 174.3(10) . .
C40 N4 C36 C35 -179.6(11) . .
Cd1 N4 C36 C35 -5.5(14) . .
N3 C35 C36 N4 -3.0(19) . .
N3 C35 C36 C37 177.2(13) . .
N4 C36 C37 C38 -1(2) . .
C35 C36 C37 C38 178.3(13) . .
C36 C37 C38 C39 0(2) . .
C37 C38 C39 C40 2(2) . .
C37 C38 C39 F13' 124(4) . 8_566
C36 N4 C40 C39 2(2) . .
Cd1 N4 C40 C39 -171.0(10) . .
C38 C39 C40 N4 -3(2) . .
F13' C39 C40 N4 -166.3(17) 8_566 .
C20 C21 C41 C45 24(3) . .
C22 C21 C41 C45 -150.4(18) . .
Co1 C21 C41 C45 -63.8(17) . .
C20 C21 C41 C42 -157.7(17) . .
C22 C21 C41 C42 28(3) . .
Co1 C21 C41 C42 114.6(15) . .
C45 C41 C42 C43 0(2) . .
C21 C41 C42 C43 -178.6(15) . .
C41 C42 C43 C44 0(2) . .
C42 C43 C44 C46 -3(2) . .
C42 C43 C44 C47 175.6(14) . .
C42 C41 C45 C46 4(2) . .
C21 C41 C45 C46 -177.1(15) . .
C41 C45 C46 C44 -9(2) . .
C43 C44 C46 C45 8(2) . .
C47 C44 C46 C45 -170.9(15) . .
C46 C44 C47 C48 139.0(16) . .
C43 C44 C47 C48 -40(2) . .
C46 C44 C47 C52 -40(2) . .
C43 C44 C47 C52 140.9(15) . .
C52 C47 C48 C49 3(2) . .
C44 C47 C48 C49 -176.7(14) . .
C47 C48 C49 C50 0(2) . .
C47 C48 C49 N5 -178.8(13) . .
C53 N5 C49 C50 144.8(14) . .
Cd2 N5 C49 C50 -43.0(17) 5_656 .
C53 N5 C49 C48 -37(2) . .
Cd2 N5 C49 C48 135.5(13) 5_656 .
C48 C49 C50 C51 -3(2) . .
N5 C49 C50 C51 175.7(14) . .
C49 C50 C51 C52 4(2) . .
C50 C51 C52 C47 -1(3) . .
C48 C47 C52 C51 -2(2) . .
C44 C47 C52 C51 177.3(15) . .
C49 N5 C53 C54 171.6(12) . .
Cd2 N5 C53 C54 -1.2(16) 5_656 .
C58 N6 C54 C55 2(2) . .
Cd2 N6 C54 C55 177.7(11) 5_656 .
C58 N6 C54 C53 -179.0(13) . .
Cd2 N6 C54 C53 -2.9(16) 5_656 .
N5 C53 C54 N6 3(2) . .
N5 C53 C54 C55 -177.8(14) . .
N6 C54 C55 C56 -2(2) . .
C53 C54 C55 C56 178.5(14) . .
C54 C55 C56 C57 3(3) . .
C55 C56 C57 C58 -2(3) . .
C56 C57 C58 N6 2(3) . .
C54 N6 C58 C57 -1(2) . .
Cd2 N6 C58 C57 -177.1(13) 5_656 .
C19 C22 C59 C60 37(3) . .
C21 C22 C59 C60 -130.6(19) . .
Co1 C22 C59 C60 130.0(15) . .
C19 C22 C59 C64 -146.8(18) . .
C21 C22 C59 C64 46(3) . .
Co1 C22 C59 C64 -54(2) . .
C64 C59 C60 C61 10(3) . .
C22 C59 C60 C61 -173.5(17) . .
C59 C60 C61 C62 -5(3) . .
C60 C61 C62 C63 0(3) . .
C60 C61 C62 C65 174.8(17) . .
C61 C62 C63 C64 1(2) . .
C65 C62 C63 C64 -174.0(16) . .
C62 C63 C64 C59 4(2) . .
C60 C59 C64 C63 -9(2) . .
C22 C59 C64 C63 174.5(16) . .
C63 C62 C65 C70 -42(2) . .
C61 C62 C65 C70 143.4(17) . .
C63 C62 C65 C66 132.9(17) . .
C61 C62 C65 C66 -42(2) . .
C70 C65 C66 C67 -5(3) . .
C62 C65 C66 C67 179.8(17) . .
C65 C66 C67 C68 2(3) . .
C66 C67 C68 C69 2(3) . .
C67 C68 C69 C70 -3(2) . .
C67 C68 C69 N7 -178.6(15) . .
C71 N7 C69 C68 -150.1(15) . .
Cd1 N7 C69 C68 45.1(18) 5_656 .
C71 N7 C69 C70 35(2) . .
Cd1 N7 C69 C70 -130.3(13) 5_656 .
C66 C65 C70 C69 4(2) . .
C62 C65 C70 C69 178.4(14) . .
C68 C69 C70 C65 0(2) . .
N7 C69 C70 C65 175.5(14) . .
C69 N7 C71 C72 -177.7(13) . .
Cd1 N7 C71 C72 -11.0(17) 5_656 .
C76 N8 C72 C73 1(2) . .
Cd1 N8 C72 C73 -167.7(13) 5_656 .
C76 N8 C72 C71 177.9(13) . .
Cd1 N8 C72 C71 9.2(18) 5_656 .
N7 C71 C72 N8 2(2) . .
N7 C71 C72 C73 178.6(15) . .
N8 C72 C73 C74 -3(3) . .
C71 C72 C73 C74 179.9(15) . .
C72 C73 C74 C75 6(3) . .
C73 C74 C75 C76 -6(3) . .
C74 C75 C76 N8 3(3) . .
C72 N8 C76 C75 -1(2) . .
Cd1 N8 C76 C75 166.8(13) 5_656 .
C83 C80 C81 C64A 1(3) . .
Co1 C80 C81 C64A 62.3(12) . .
C83 C80 C81 Co1 -62(2) . .
C82 C64A C81 C80 -1(2) . .
Co1 C64A C81 C80 -62.7(13) . .
C82 C64A C81 Co1 61.6(14) . .
C81 C64A C82 C83 1(2) . .
Co1 C64A C82 C83 62.4(16) . .
C81 C64A C82 Co1 -61.1(13) . .
C81 C80 C83 C82 0(3) . .
Co1 C80 C83 C82 -58.1(15) . .
C81 C80 C83 Co1 58.2(19) . .
C64A C82 C83 C80 -1(3) . .
Co1 C82 C83 C80 59.8(18) . .
C64A C82 C83 Co1 -60.7(16) . .
O3 S1 C101 F2 60.9(14) . .
O2 S1 C101 F2 -176.4(12) . .
O1 S1 C101 F2 -60.0(14) . .
O3 S1 C101 F1 -62.4(17) . .
O2 S1 C101 F1 60.4(16) . .
O1 S1 C101 F1 176.8(14) . .
O3 S1 C101 F3 -174.9(13) . .
O2 S1 C101 F3 -52.2(15) . .
O1 S1 C101 F3 64.2(15) . .
O3 S1 O1 Cd1 -10.3(13) . .
O2 S1 O1 Cd1 -145.9(8) . .
C101 S1 O1 Cd1 101.8(11) . .
O8 S3 O7 Cd2 8.6(6) . 7_556
O9 S3 O7 Cd2 -130.6(6) . 7_556
C103 S3 O7 Cd2 119.0(6) . 7_556
O7 S3 O9 Cd2 84.4(4) . .
O8 S3 O9 Cd2 -54.8(4) . .
C103 S3 O9 Cd2 -165.2(4) . .
O7 S3 C103 F7 180.0 . .
O8 S3 C103 F7 -60.0 . .
O9 S3 C103 F7 60.0 . .
O7 S3 C103 F8 -60.0 . .
O8 S3 C103 F8 60.0 . .
O9 S3 C103 F8 180.0 . .
O7 S3 C103 F9 60.0 . .
O8 S3 C103 F9 180.0 . .
O9 S3 C103 F9 -60.0 . .
O9' S3' O8' Cd2 123.7(6) . .
O7' S3' O8' Cd2 -15.5(6) . .
C203 S3' O8' Cd2 -125.9(6) . .
O8' S3' O7' Cd2 130.0(3) . 7_556
O9' S3' O7' Cd2 -9.2(3) . 7_556
C203 S3' O7' Cd2 -119.6(3) . 7_556
O8' S3' C203 F7' -60.0 . .
O9' S3' C203 F7' 60.0 . .
O7' S3' C203 F7' 180.0 . .
O8' S3' C203 F9' 180.0 . .
O9' S3' C203 F9' -60.0 . .
O7' S3' C203 F9' 60.0 . .
O8' S3' C203 F8' 60.0 . .
O9' S3' C203 F8' 180.0 . .
O7' S3' C203 F8' -60.0 . .
O6 S2 O4 Cd1 -0.9(18) . .
O5 S2 O4 Cd1 -134.2(14) . .
C102 S2 O4 Cd1 114.5(13) . .
F11' C105 F13' C39 -27(5) . 8_465
F12' C105 F13' C39 -154(4) . 8_465
S4' C105 F13' C39 94(4) . 8_465

loop_
_platon_squeeze_void_nr
_platon_squeeze_void_average_x
_platon_squeeze_void_average_y
_platon_squeeze_void_average_z
_platon_squeeze_void_volume
_platon_squeeze_void_count_electrons
_platon_squeeze_void_content
1 0.127 1.250 -0.123 2256 699 ' '
2 0.627 0.750 -0.123 2256 699 ' '
